data_7228577
loop_
_publ_author_name
'Fidelli, Athena M.'
'Kessler, Vadim G.'
'Escuer, Albert'
'Papaefstathiou, Giannis S.'

_publ_section_title
;
 Cu(II) frameworks from a &#x201C;mixed-ligand&#x201D; approach
;
_journal_name_full CrystEngComm
_journal_paper_doi 10.1039/C7CE01078H
_journal_year 2017
_chemical_formula_sum 'C32 H24 Cu N4 O12'
_chemical_formula_weight 720.09
_space_group_crystal_system triclinic
_space_group_IT_number 2
_space_group_name_Hall '-P 1'
_space_group_name_H-M_alt 'P -1'
_symmetry_space_group_name_Hall '-P 1'
_symmetry_space_group_name_H-M 'P -1'
_atom_sites_solution_hydrogens mixed
_audit_creation_method SHELXL-2014/7
_audit_update_record
;
2017-06-08 deposited with the CCDC.
2017-06-28 downloaded from the CCDC.
;
_cell_angle_alpha 104.3800(10)
_cell_angle_beta 106.1680(10)
_cell_angle_gamma 101.9190(10)
_cell_formula_units_Z 1
_cell_length_a 7.9068(7)
_cell_length_b 9.2354(9)
_cell_length_c 11.0960(10)
_cell_measurement_reflns_used 3156
_cell_measurement_temperature 296(2)
_cell_measurement_theta_max 28.64
_cell_measurement_theta_min 2.58
_cell_volume 719.97(12)
_computing_cell_refinement 'Bruker SAINT'
_computing_data_collection 'Bruker APEX2'
_computing_data_reduction 'Bruker SAINT'
_computing_molecular_graphics 'Bruker SHELXTL'
_computing_publication_material 'Bruker SHELXTL'
_computing_structure_refinement 'SHELXL-2014/7 (Sheldrick, 2014)'
_computing_structure_solution 'SHELXS-97 (Sheldrick, 2008)'
_diffrn_ambient_temperature 296(2)
_diffrn_measured_fraction_theta_full 0.993
_diffrn_measured_fraction_theta_max 0.908
_diffrn_measurement_device_type 'Bruker APEX-II CCD'_diffrn_measurement_method   'Omega scan'
_diffrn_radiation_monochromator graphite
_diffrn_radiation_source 'sealed tube'
_diffrn_radiation_type MoK\a
_diffrn_radiation_wavelength 0.71073
_diffrn_reflns_av_R_equivalents 0.0144
_diffrn_reflns_av_unetI/netI 0.0244
_diffrn_reflns_Laue_measured_fraction_full 0.993
_diffrn_reflns_Laue_measured_fraction_max 0.908
_diffrn_reflns_limit_h_max 10
_diffrn_reflns_limit_h_min -10
_diffrn_reflns_limit_k_max 12
_diffrn_reflns_limit_k_min -12
_diffrn_reflns_limit_l_max 15
_diffrn_reflns_limit_l_min -13
_diffrn_reflns_number 7126
_diffrn_reflns_point_group_measured_fraction_full 0.993
_diffrn_reflns_point_group_measured_fraction_max 0.908
_diffrn_reflns_theta_full 25.242
_diffrn_reflns_theta_max 29.385
_diffrn_reflns_theta_min 2.384
_exptl_absorpt_coefficient_mu 0.838
_exptl_absorpt_correction_T_max 0.857
_exptl_absorpt_correction_T_min 0.799
_exptl_absorpt_correction_type empirical
_exptl_absorpt_process_details 'Bruker SADABS'
_exptl_crystal_colour blue
_exptl_crystal_density_diffrn 1.661
_exptl_crystal_density_meas ?
_exptl_crystal_density_method 'not measured'
_exptl_crystal_description block
_exptl_crystal_F_000 369
_exptl_crystal_size_max 0.280
_exptl_crystal_size_mid 0.240
_exptl_crystal_size_min 0.190
_exptl_transmission_factor_max 0.857
_exptl_transmission_factor_min 0.799
_refine_diff_density_max 0.562
_refine_diff_density_min -0.320
_refine_diff_density_rms 0.056
_refine_ls_extinction_method none
_refine_ls_goodness_of_fit_ref 1.047
_refine_ls_hydrogen_treatment mixed
_refine_ls_matrix_type full
_refine_ls_number_parameters 227
_refine_ls_number_reflns 3597
_refine_ls_number_restraints 1
_refine_ls_restrained_S_all 1.048
_refine_ls_R_factor_all 0.0486
_refine_ls_R_factor_gt 0.0397
_refine_ls_shift/su_max 0.000
_refine_ls_shift/su_mean 0.000
_refine_ls_structure_factor_coef Fsqd
_refine_ls_weighting_details 'w=1/[\s^2^(Fo^2^)+(0.0568P)^2^+0.2916P] where P=(Fo^2^+2Fc^2^)/3'
_refine_ls_weighting_scheme calc
_refine_ls_wR_factor_gt 0.1024
_refine_ls_wR_factor_ref 0.1075
_reflns_Friedel_coverage 0.000
_reflns_number_gt 3067
_reflns_number_total 3597
_reflns_threshold_expression 'I > 2\s(I)'
_cod_data_source_file c7ce01078h2.cif
_cod_data_source_block shelx
_cod_depositor_comments
;
The following automatic conversions were performed:

'_exptl_absorpt_correction_type' value 'Empirical' changed to
'empirical' according to
/home/data/users/saulius/crontab/automatic-downloads/rss-feeds/RSC/lib/dictionaries/cif_core.dic
dictionary named 'cif_core.dic' version 2.4.2 from 2011-04-26.

'_exptl_crystal_density_meas' value 'not measured' was changed to '?'
- the value is perceived as not measured.

Automatic conversion script
Id: cif_fix_values 4973 2017-02-22 13:04:09Z antanas 
;
_cod_original_cell_volume 719.97(11)
_cod_database_code 7228577
_shelx_shelxl_version_number 2014/7
_shelx_space_group_comment
;
The symmetry employed for this shelxl refinement is uniquely defined
by the following loop, which should always be used as a source of
symmetry information in preference to the above space-group names.
They are only intended as comments.
;
_shelx_estimated_absorpt_t_min 0.799
_shelx_estimated_absorpt_t_max 0.857
_exptl_absorpt_special_details 'Bruker SADABS'

loop_
_space_group_symop_operation_xyz
'x, y, z'
'-x, -y, -z'

loop_
_atom_site_label
_atom_site_type_symbol
_atom_site_fract_x
_atom_site_fract_y
_atom_site_fract_z
_atom_site_U_iso_or_equiv
_atom_site_adp_type
_atom_site_occupancy
_atom_site_site_symmetry_order
_atom_site_calc_flag
_atom_site_refinement_flags_posn
_atom_site_refinement_flags_adp
_atom_site_refinement_flags_occupancy
Cu1 Cu 0.5000 0.5000 0.5000 0.03401(12) Uani 1 2 d S . P
O1 O 0.5170(2) 0.47871(18) 0.28096(16) 0.0393(3) Uani 1 1 d D . .
O2 O 0.2718(2) 0.34965(18) 0.07852(15) 0.0423(4) Uani 1 1 d . . .
H2A H 0.2834 0.4286 0.0566 0.063 Uiso 1 1 calc R U .
O3 O 0.6584(3) 0.3811(2) 0.97166(19) 0.0598(5) Uani 1 1 d . . .
O4 O 0.4279(3) 0.2600(2) 0.78597(19) 0.0668(6) Uani 1 1 d . . .
O5 O 0.1959(3) 0.0095(2) 0.6696(2) 0.0823(8) Uani 1 1 d . . .
H5 H 0.2839 0.0892 0.7047 0.123 Uiso 1 1 calc R U .
O6 O 0.0887(2) -0.2003(2) 0.71043(17) 0.0523(4) Uani 1 1 d . . .
N1 N 0.2738(2) 0.54449(19) 0.40523(17) 0.0347(4) Uani 1 1 d . . .
N2 N 0.3760(2) 0.2733(2) 0.38652(18) 0.0372(4) Uani 1 1 d . . .
C1 C 0.1794(3) 0.6210(3) 0.4649(2) 0.0425(5) Uani 1 1 d . . .
H1 H 0.2209 0.6584 0.5571 0.051 Uiso 1 1 calc R U .
C2 C 0.0200(3) 0.6469(3) 0.3935(3) 0.0481(5) Uani 1 1 d . . .
H2 H -0.0431 0.7030 0.4369 0.058 Uiso 1 1 calc R U .
C3 C -0.0420(3) 0.5875(3) 0.2574(3) 0.0472(5) Uani 1 1 d . . .
H3 H -0.1488 0.6023 0.2074 0.057 Uiso 1 1 calc R U .
C4 C 0.0541(3) 0.5063(3) 0.1955(2) 0.0390(5) Uani 1 1 d . . .
H4 H 0.0130 0.4654 0.1034 0.047 Uiso 1 1 calc R U .
C5 C 0.2120(3) 0.4862(2) 0.2715(2) 0.0322(4) Uani 1 1 d . . .
C6 C 0.3271(3) 0.3918(2) 0.2146(2) 0.0339(4) Uani 1 1 d . . .
C7 C 0.3052(3) 0.2455(2) 0.2553(2) 0.0341(4) Uani 1 1 d . . .
C8 C 0.2147(3) 0.0969(3) 0.1665(2) 0.0424(5) Uani 1 1 d . . .
H8 H 0.1672 0.0806 0.0759 0.051 Uiso 1 1 calc R U .
C9 C 0.1962(4) -0.0272(3) 0.2149(3) 0.0542(6) Uani 1 1 d . . .
H9 H 0.1358 -0.1287 0.1571 0.065 Uiso 1 1 calc R U .
C10 C 0.2677(4) 0.0005(3) 0.3493(3) 0.0566(7) Uani 1 1 d . . .
H10 H 0.2553 -0.0818 0.3836 0.068 Uiso 1 1 calc R U .
C11 C 0.3577(4) 0.1517(3) 0.4320(3) 0.0497(6) Uani 1 1 d . . .
H11 H 0.4076 0.1702 0.5228 0.060 Uiso 1 1 calc R U .
C12 C 0.5019(3) 0.1215(2) 0.9426(2) 0.0311(4) Uani 1 1 d . . .
C13 C 0.3647(3) -0.0239(2) 0.87643(19) 0.0314(4) Uani 1 1 d . . .
C14 C 0.3696(3) -0.1392(2) 0.9363(2) 0.0331(4) Uani 1 1 d . . .
H14 H 0.2798 -0.2356 0.8918 0.040 Uiso 1 1 calc R U .
C15 C 0.5311(3) 0.2655(2) 0.8986(2) 0.0368(4) Uani 1 1 d . . .
C16 C 0.2053(3) -0.0770(3) 0.7445(2) 0.0403(5) Uani 1 1 d . . .
H1A H 0.542(5) 0.560(3) 0.271(3) 0.075(10) Uiso 1 1 d D . .

loop_
_atom_site_aniso_label
_atom_site_aniso_U_11
_atom_site_aniso_U_22
_atom_site_aniso_U_33
_atom_site_aniso_U_23
_atom_site_aniso_U_13
_atom_site_aniso_U_12
Cu1 0.0372(2) 0.02974(19) 0.0306(2) 0.01475(14) 0.00258(14) 0.00728(14)
O1 0.0371(8) 0.0359(8) 0.0461(9) 0.0234(7) 0.0117(6) 0.0047(6)
O2 0.0584(10) 0.0381(8) 0.0309(7) 0.0150(6) 0.0154(7) 0.0113(7)
O3 0.0639(11) 0.0410(9) 0.0567(11) 0.0307(8) -0.0031(9) -0.0057(8)
O4 0.0777(13) 0.0460(10) 0.0561(11) 0.0345(9) -0.0079(10) -0.0027(9)
O5 0.0903(15) 0.0626(12) 0.0546(12) 0.0391(10) -0.0216(11) -0.0180(11)
O6 0.0526(10) 0.0476(10) 0.0432(9) 0.0173(8) 0.0033(8) 0.0023(8)
N1 0.0374(9) 0.0304(8) 0.0327(9) 0.0123(7) 0.0065(7) 0.0078(7)
N2 0.0402(9) 0.0305(8) 0.0413(10) 0.0199(8) 0.0097(8) 0.0073(7)
C1 0.0496(12) 0.0382(11) 0.0373(11) 0.0120(9) 0.0144(10) 0.0093(10)
C2 0.0472(13) 0.0438(12) 0.0565(15) 0.0161(11) 0.0196(11) 0.0180(10)
C3 0.0389(11) 0.0495(13) 0.0516(14) 0.0218(11) 0.0068(10) 0.0153(10)
C4 0.0391(11) 0.0392(11) 0.0351(11) 0.0163(9) 0.0057(8) 0.0090(9)
C5 0.0347(10) 0.0270(9) 0.0328(10) 0.0141(8) 0.0084(8) 0.0041(7)
C6 0.0407(10) 0.0299(9) 0.0309(10) 0.0148(8) 0.0102(8) 0.0071(8)
C7 0.0361(10) 0.0297(9) 0.0397(11) 0.0156(8) 0.0143(8) 0.0097(8)
C8 0.0493(12) 0.0327(10) 0.0443(12) 0.0092(9) 0.0194(10) 0.0100(9)
C9 0.0619(15) 0.0294(11) 0.0726(18) 0.0154(12) 0.0290(14) 0.0101(10)
C10 0.0638(16) 0.0346(12) 0.0753(19) 0.0306(13) 0.0220(14) 0.0102(11)
C11 0.0563(14) 0.0433(13) 0.0531(14) 0.0311(11) 0.0135(11) 0.0113(11)
C12 0.0379(10) 0.0298(9) 0.0317(10) 0.0158(8) 0.0149(8) 0.0116(8)
C13 0.0369(10) 0.0312(9) 0.0288(9) 0.0130(8) 0.0126(8) 0.0106(8)
C14 0.0393(10) 0.0273(9) 0.0330(10) 0.0124(8) 0.0128(8) 0.0072(8)
C15 0.0428(11) 0.0329(10) 0.0397(11) 0.0205(9) 0.0143(9) 0.0110(9)
C16 0.0445(12) 0.0399(11) 0.0337(11) 0.0149(9) 0.0091(9) 0.0093(9)

loop_
_atom_type_symbol
_atom_type_description
_atom_type_scat_dispersion_real
_atom_type_scat_dispersion_imag
_atom_type_scat_source
C C 0.0033 0.0016 'International Tables Vol C Tables 4.2.6.8 and 6.1.1.4'
H H 0.0000 0.0000 'International Tables Vol C Tables 4.2.6.8 and 6.1.1.4'
N N 0.0061 0.0033 'International Tables Vol C Tables 4.2.6.8 and 6.1.1.4'
O O 0.0106 0.0060 'International Tables Vol C Tables 4.2.6.8 and 6.1.1.4'
Cu Cu 0.3201 1.2651 'International Tables Vol C Tables 4.2.6.8 and 6.1.1.4'

loop_
_geom_angle_atom_site_label_1
_geom_angle_atom_site_label_2
_geom_angle_atom_site_label_3
_geom_angle
_geom_angle_site_symmetry_1
_geom_angle_site_symmetry_3
N1 Cu1 N1 180.00(9) . 2_666
N1 Cu1 N2 87.21(7) . .
N1 Cu1 N2 92.79(7) 2_666 .
N1 Cu1 N2 92.79(7) . 2_666
N1 Cu1 N2 87.21(7) 2_666 2_666
N2 Cu1 N2 180.0 . 2_666
N1 Cu1 O1 104.09(6) . 2_666
N1 Cu1 O1 75.91(6) 2_666 2_666
N2 Cu1 O1 106.75(6) . 2_666
N2 Cu1 O1 73.25(6) 2_666 2_666
N1 Cu1 O1 75.91(6) . .
N1 Cu1 O1 104.09(6) 2_666 .
N2 Cu1 O1 73.25(6) . .
N2 Cu1 O1 106.75(6) 2_666 .
O1 Cu1 O1 180.0 2_666 .
C6 O1 Cu1 93.26(11) . .
C1 N1 C5 119.45(18) . .
C1 N1 Cu1 124.28(15) . .
C5 N1 Cu1 116.22(14) . .
C11 N2 C7 118.5(2) . .
C11 N2 Cu1 125.36(17) . .
C7 N2 Cu1 116.17(13) . .
N1 C1 C2 121.9(2) . .
C3 C2 C1 118.3(2) . .
C4 C3 C2 119.9(2) . .
C3 C4 C5 119.1(2) . .
N1 C5 C4 121.3(2) . .
N1 C5 C6 114.45(17) . .
C4 C5 C6 124.15(19) . .
O2 C6 O1 113.85(17) . .
O2 C6 C7 109.47(16) . .
O1 C6 C7 105.00(15) . .
O2 C6 C5 112.43(16) . .
O1 C6 C5 108.21(16) . .
C7 C6 C5 107.45(16) . .
N2 C7 C8 122.39(19) . .
N2 C7 C6 114.25(17) . .
C8 C7 C6 123.32(19) . .
C7 C8 C9 118.5(2) . .
C10 C9 C8 119.5(2) . .
C11 C10 C9 118.8(2) . .
N2 C11 C10 122.3(2) . .
C14 C12 C13 117.36(17) 2_657 .
C14 C12 C15 114.11(18) 2_657 .
C13 C12 C15 128.53(18) . .
C14 C13 C12 117.67(18) . .
C14 C13 C16 113.01(18) . .
C12 C13 C16 129.32(17) . .
C12 C14 C13 124.97(19) 2_657 .
O3 C15 O4 122.08(19) . .
O3 C15 C12 118.18(19) . .
O4 C15 C12 119.69(19) . .
O6 C16 O5 120.0(2) . .
O6 C16 C13 119.85(19) . .
O5 C16 C13 120.15(19) . .

loop_
_geom_bond_atom_site_label_1
_geom_bond_atom_site_label_2
_geom_bond_distance
_geom_bond_site_symmetry_2
Cu1 N1 1.9860(17) .
Cu1 N1 1.9861(17) 2_666
Cu1 N2 2.0209(18) .
Cu1 N2 2.0209(18) 2_666
Cu1 O1 2.4329(16) 2_666
Cu1 O1 2.4329(16) .
O1 C6 1.426(3) .
O2 C6 1.376(2) .
O3 C15 1.217(3) .
O4 C15 1.271(3) .
O5 C16 1.286(3) .
O6 C16 1.204(3) .
N1 C1 1.324(3) .
N1 C5 1.350(3) .
N2 C11 1.339(3) .
N2 C7 1.342(3) .
C1 C2 1.391(3) .
C2 C3 1.374(4) .
C3 C4 1.371(3) .
C4 C5 1.375(3) .
C5 C6 1.536(3) .
C6 C7 1.520(3) .
C7 C8 1.377(3) .
C8 C9 1.380(3) .
C9 C10 1.375(4) .
C10 C11 1.374(4) .
C12 C14 1.388(3) 2_657
C12 C13 1.409(3) .
C12 C15 1.522(3) .
C13 C14 1.389(3) .
C13 C16 1.528(3) .
C14 C12 1.388(3) 2_657
